data_2016376
loop_
_publ_author_name
'K. Ravikumar'
'B. Sridhar'
'Harihara Krishnan'
'A. N. Singh'

_publ_section_title
;
 Almotriptan, an antimigraine agent, and its malate salt
;
_journal_coeditor_code DN3071
_journal_issue 1
_journal_name_full 'Acta Crystallographica Section C'
_journal_page_first o15
_journal_page_last o17
_journal_paper_doi 10.1107/S0108270107060507
_journal_volume 64
_journal_year 2008
_chemical_formula_iupac 'C17 H26 N3 O2 S +, C4 H5 O5 -'
_chemical_formula_moiety 'C17 H26 N3 O2 S +, C4 H5 O5 -'
_chemical_formula_sum 'C21 H31 N3 O7 S'
_chemical_formula_weight 469.55
_chemical_name_common 'Almotriptan Malate'
_chemical_name_systematic
;
<i>N</i>,<i>N</i>-dimethyl-2-[5-(pyrrolidin-1-ylsulfonylmethyl)-1<i>H</i>-
indol-3-yl]-ethanaminium malate
;
_space_group_IT_number 2
_symmetry_cell_setting triclinic
_symmetry_space_group_name_Hall '-P 1'
_symmetry_space_group_name_H-M 'P -1'
_atom_sites_solution_hydrogens geom
_atom_sites_solution_primary direct
_atom_sites_solution_secondary difmap
_audit_creation_method SHELXL-97
_cell_angle_alpha 104.081(2)
_cell_angle_beta 101.121(2)
_cell_angle_gamma 92.681(2)
_cell_formula_units_Z 2
_cell_length_a 7.5542(7)
_cell_length_b 9.3561(9)
_cell_length_c 17.3608(17)
_cell_measurement_reflns_used 8093
_cell_measurement_temperature 294(2)
_cell_measurement_theta_max 27.87
_cell_measurement_theta_min 2.28
_cell_volume 1162.13(19)
_computing_cell_refinement 'SAINT (Bruker, 2001)'
_computing_data_collection 'SMART (Bruker, 2001)'
_computing_data_reduction 'SAINT (Bruker, 2001)'
_computing_molecular_graphics
;
SHELXTL/PC (Sheldrick, 1990) and PLATON (Spek, 2003)
;
_computing_publication_material 'SHELXL97 (Sheldrick, 1997)'
_computing_structure_refinement 'SHELXL97 (Sheldrick, 1997)'
_computing_structure_solution 'SHELXS97 (Sheldrick, 1997)'
_diffrn_ambient_temperature 294(2)
_diffrn_measured_fraction_theta_full 0.996
_diffrn_measured_fraction_theta_max 0.996
_diffrn_measurement_device 'Bruker SMART APEX CCD area-detector'
_diffrn_measurement_device_type 'Bruker SMART APEX CCD area-detector'
_diffrn_measurement_method '\w scan'
_diffrn_radiation_monochromator graphite
_diffrn_radiation_source 'fine-focus sealed tube'
_diffrn_radiation_type MoK\a
_diffrn_radiation_wavelength 0.71073
_diffrn_reflns_av_R_equivalents 0.0173
_diffrn_reflns_av_sigmaI/netI 0.0187
_diffrn_reflns_limit_h_max 8
_diffrn_reflns_limit_h_min -8
_diffrn_reflns_limit_k_max 11
_diffrn_reflns_limit_k_min -11
_diffrn_reflns_limit_l_max 20
_diffrn_reflns_limit_l_min -20
_diffrn_reflns_number 11188
_diffrn_reflns_theta_full 25.00
_diffrn_reflns_theta_max 25.00
_diffrn_reflns_theta_min 2.26
_diffrn_standards_number 0
_exptl_absorpt_coefficient_mu 0.186
_exptl_absorpt_correction_type none
_exptl_crystal_colour colorless
_exptl_crystal_density_diffrn 1.342
_exptl_crystal_density_method 'not measured'
_exptl_crystal_description block
_exptl_crystal_F_000 500
_exptl_crystal_size_max 0.19
_exptl_crystal_size_mid 0.14
_exptl_crystal_size_min 0.08
_refine_diff_density_max 0.434
_refine_diff_density_min -0.326
_refine_ls_extinction_method none
_refine_ls_goodness_of_fit_ref 1.029
_refine_ls_hydrogen_treatment mixed
_refine_ls_matrix_type full
_refine_ls_number_parameters 307
_refine_ls_number_reflns 4062
_refine_ls_number_restraints 2
_refine_ls_restrained_S_all 1.038
_refine_ls_R_factor_all 0.0511
_refine_ls_R_factor_gt 0.0485
_refine_ls_shift/su_max 0.001
_refine_ls_shift/su_mean 0.000
_refine_ls_structure_factor_coef Fsqd
_refine_ls_weighting_details 'calc w=1/[\s^2^(Fo^2^)+(0.0713P)^2^+0.5979P] where P=(Fo^2^+2Fc^2^)/3'
_refine_ls_weighting_scheme calc
_refine_ls_wR_factor_gt 0.1306
_refine_ls_wR_factor_ref 0.1332
_reflns_number_gt 3743
_reflns_number_total 4062
_reflns_threshold_expression I>2\s(I)
_cod_data_source_file dn3071.cif
_cod_data_source_block II
_cod_database_code 2016376
_cod_database_fobs_code 2016376

loop_
_symmetry_equiv_pos_as_xyz
'x, y, z'
'-x, -y, -z'

loop_
_atom_site_type_symbol
_atom_site_label
_atom_site_fract_x
_atom_site_fract_y
_atom_site_fract_z
_atom_site_U_iso_or_equiv
_atom_site_adp_type
_atom_site_calc_flag
_atom_site_refinement_flags
_atom_site_occupancy
C C1 0.3565(3) 0.5689(2) 0.81591(13) 0.0496(5) Uani d . 1
H H1 0.4444 0.5665 0.8611 0.059 Uiso calc R 1
C C2 0.3736(3) 0.6561(2) 0.76450(12) 0.0421(4) Uani d . 1
C C3 0.2072(3) 0.6248(2) 0.70411(11) 0.0387(4) Uani d . 1
C C4 0.1382(3) 0.6780(2) 0.63659(11) 0.0392(4) Uani d . 1
H H4 0.2083 0.7475 0.6222 0.047 Uiso calc R 1
C C5 -0.0348(3) 0.6265(2) 0.59154(12) 0.0425(4) Uani d . 1
C C6 -0.1393(3) 0.5187(2) 0.61262(14) 0.0514(5) Uani d . 1
H H6 -0.2548 0.4842 0.5814 0.062 Uiso calc R 1
C C7 -0.0752(3) 0.4635(2) 0.67779(14) 0.0522(5) Uani d . 1
H H7 -0.1452 0.3921 0.6909 0.063 Uiso calc R 1
C C8 0.0977(3) 0.5175(2) 0.72382(12) 0.0434(4) Uani d . 1
C C9 0.5257(3) 0.7690(2) 0.76954(13) 0.0504(5) Uani d . 1
H H9A 0.4934 0.8667 0.7933 0.060 Uiso calc R 1
H H9B 0.5410 0.7664 0.7150 0.060 Uiso calc R 1
C C10 0.7042(3) 0.7446(2) 0.81952(13) 0.0449(5) Uani d . 1
H H10A 0.6826 0.7217 0.8687 0.054 Uiso calc R 1
H H10B 0.7526 0.6600 0.7888 0.054 Uiso calc R 1
C C11 1.0119(3) 0.8527(3) 0.89491(14) 0.0593(6) Uani d . 1
H H11A 1.0923 0.9423 0.9127 0.089 Uiso calc R 1
H H11B 1.0693 0.7750 0.8648 0.089 Uiso calc R 1
H H11C 0.9839 0.8252 0.9413 0.089 Uiso calc R 1
C C12 0.8827(3) 0.9256(3) 0.77177(14) 0.0596(6) Uani d . 1
H H12A 0.9356 0.8486 0.7388 0.089 Uiso calc R 1
H H12B 0.9662 1.0134 0.7909 0.089 Uiso calc R 1
H H12C 0.7726 0.9463 0.7401 0.089 Uiso calc R 1
C C13 -0.1144(3) 0.6828(2) 0.51917(12) 0.0476(5) Uani d . 1
H H13A -0.1778 0.6000 0.4756 0.057 Uiso calc R 1
H H13B -0.0168 0.7252 0.5002 0.057 Uiso calc R 1
C C14 -0.2510(4) 0.9455(3) 0.41993(16) 0.0735(8) Uani d . 1
H H14A -0.1244 0.9268 0.4288 0.088 Uiso calc R 1
H H14B -0.2590 1.0501 0.4421 0.088 Uiso calc R 1
C C15 -0.3352(6) 0.8996(5) 0.33358(19) 0.1132(15) Uani d D 1
H H15A -0.3753 0.9851 0.3152 0.136 Uiso calc R 1
H H15B -0.2473 0.8575 0.3028 0.136 Uiso calc R 1
C C16 -0.4875(5) 0.7917(4) 0.31961(18) 0.1004(12) Uani d D 1
H H16A -0.4744 0.7036 0.2789 0.120 Uiso calc R 1
H H16B -0.5987 0.8317 0.3000 0.120 Uiso calc R 1
C C17 -0.4956(4) 0.7541(3) 0.39624(16) 0.0737(8) Uani d . 1
H H17A -0.6137 0.7684 0.4094 0.088 Uiso calc R 1
H H17B -0.4719 0.6520 0.3929 0.088 Uiso calc R 1
N N1 0.1925(3) 0.4855(2) 0.79181(12) 0.0516(5) Uani d . 1
H H1N 0.163(3) 0.423(3) 0.8129(15) 0.053(7) Uiso d . 1
N N2 0.8417(2) 0.8767(2) 0.84211(10) 0.0405(4) Uani d . 1
H H2N 0.795(3) 0.948(2) 0.8705(13) 0.041(6) Uiso d . 1
N N3 -0.3541(2) 0.8557(2) 0.45714(12) 0.0555(5) Uani d . 1
O O1 -0.1631(2) 0.95083(19) 0.59370(10) 0.0642(5) Uani d . 1
O O2 -0.4126(2) 0.7547(2) 0.56822(11) 0.0696(5) Uani d . 1
S S1 -0.26839(7) 0.81938(6) 0.54157(3) 0.04687(18) Uani d . 1
C C18 0.8886(3) 0.3345(2) 0.91463(15) 0.0514(5) Uani d . 1
C C19 0.7153(3) 0.3468(2) 0.94722(16) 0.0541(6) Uani d . 1
H H19A 0.7453 0.3690 1.0061 0.065 Uiso calc R 1
H H19B 0.6528 0.4273 0.9320 0.065 Uiso calc R 1
C C20 0.5928(3) 0.2046(2) 0.91385(13) 0.0432(5) Uani d . 1
H H20 0.5662 0.1827 0.8544 0.052 Uiso calc R 1
C C21 0.4134(2) 0.2173(2) 0.94254(13) 0.0432(5) Uani d . 1
O O3 0.8941(2) 0.3315(3) 0.84577(13) 0.0913(7) Uani d . 1
O O4 1.0288(2) 0.3294(2) 0.96938(13) 0.0739(6) Uani d D 1
H H4O 1.125(3) 0.325(4) 0.952(2) 0.109(12) Uiso d D 1
O O5 0.6814(2) 0.08617(16) 0.93734(9) 0.0453(4) Uani d . 1
H H5O 0.615(4) 0.048(3) 0.9593(17) 0.071(9) Uiso d . 1
O O6 0.3180(2) 0.3113(2) 0.91909(13) 0.0735(6) Uani d . 1
O O7 0.3758(2) 0.13715(18) 0.98469(10) 0.0578(4) Uani d . 1

loop_
_atom_site_aniso_label
_atom_site_aniso_U_11
_atom_site_aniso_U_22
_atom_site_aniso_U_33
_atom_site_aniso_U_12
_atom_site_aniso_U_13
_atom_site_aniso_U_23
C1 0.0501(12) 0.0568(12) 0.0435(11) 0.0109(10) 0.0035(9) 0.0201(9)
C2 0.0418(11) 0.0444(10) 0.0402(10) 0.0078(8) 0.0044(8) 0.0139(8)
C3 0.0403(10) 0.0375(9) 0.0389(10) 0.0060(8) 0.0088(8) 0.0105(8)
C4 0.0406(10) 0.0382(10) 0.0405(10) 0.0045(8) 0.0085(8) 0.0131(8)
C5 0.0428(11) 0.0448(10) 0.0395(10) 0.0059(8) 0.0065(8) 0.0114(8)
C6 0.0427(11) 0.0545(12) 0.0541(12) -0.0029(9) 0.0026(9) 0.0159(10)
C7 0.0484(12) 0.0518(12) 0.0585(13) -0.0054(9) 0.0093(10) 0.0217(10)
C8 0.0478(11) 0.0420(10) 0.0436(10) 0.0062(8) 0.0112(9) 0.0154(8)
C9 0.0437(11) 0.0571(12) 0.0493(12) 0.0018(9) -0.0036(9) 0.0228(10)
C10 0.0404(11) 0.0481(11) 0.0465(11) 0.0097(8) 0.0055(8) 0.0144(9)
C11 0.0406(12) 0.0813(16) 0.0543(13) 0.0110(11) -0.0029(10) 0.0232(12)
C12 0.0534(13) 0.0811(16) 0.0497(12) 0.0040(12) 0.0117(10) 0.0270(12)
C13 0.0469(11) 0.0565(12) 0.0372(10) 0.0053(9) 0.0035(8) 0.0120(9)
C14 0.0746(17) 0.0808(18) 0.0670(16) -0.0221(14) -0.0034(13) 0.0423(14)
C15 0.144(3) 0.128(3) 0.0612(18) -0.050(3) -0.001(2) 0.0425(19)
C16 0.107(3) 0.123(3) 0.0554(16) -0.031(2) -0.0073(16) 0.0216(17)
C17 0.0564(15) 0.0854(18) 0.0709(16) -0.0219(13) -0.0197(12) 0.0357(14)
N1 0.0564(11) 0.0545(11) 0.0518(10) 0.0046(9) 0.0113(9) 0.0290(9)
N2 0.0356(8) 0.0507(10) 0.0356(8) 0.0126(7) 0.0069(7) 0.0110(7)
N3 0.0452(10) 0.0657(12) 0.0551(11) -0.0105(9) -0.0073(8) 0.0319(9)
O1 0.0751(11) 0.0598(10) 0.0486(9) 0.0047(8) -0.0006(8) 0.0078(7)
O2 0.0517(10) 0.0985(13) 0.0783(12) 0.0144(9) 0.0225(9) 0.0519(11)
S1 0.0419(3) 0.0587(3) 0.0429(3) 0.0057(2) 0.0046(2) 0.0217(2)
C18 0.0346(11) 0.0562(12) 0.0762(15) 0.0063(9) 0.0202(10) 0.0339(11)
C19 0.0338(11) 0.0524(12) 0.0860(16) 0.0100(9) 0.0227(10) 0.0273(11)
C20 0.0325(10) 0.0523(11) 0.0514(11) 0.0080(8) 0.0124(8) 0.0225(9)
C21 0.0269(9) 0.0500(11) 0.0585(12) 0.0043(8) 0.0108(8) 0.0234(10)
O3 0.0446(10) 0.162(2) 0.0754(13) -0.0019(11) 0.0155(9) 0.0458(14)
O4 0.0395(9) 0.1181(16) 0.0935(13) 0.0297(9) 0.0307(9) 0.0651(12)
O5 0.0420(8) 0.0471(8) 0.0596(9) 0.0152(6) 0.0258(7) 0.0238(7)
O6 0.0376(8) 0.0943(13) 0.1247(16) 0.0289(8) 0.0363(9) 0.0770(12)
O7 0.0429(8) 0.0722(10) 0.0796(11) 0.0185(7) 0.0276(8) 0.0457(9)

loop_
_atom_type_symbol
_atom_type_description
_atom_type_scat_dispersion_real
_atom_type_scat_dispersion_imag
_atom_type_scat_source
C C 0.0033 0.0016 'International Tables Vol C Tables 4.2.6.8 and 6.1.1.4'
H H 0.0000 0.0000 'International Tables Vol C Tables 4.2.6.8 and 6.1.1.4'
N N 0.0061 0.0033 'International Tables Vol C Tables 4.2.6.8 and 6.1.1.4'
O O 0.0106 0.0060 'International Tables Vol C Tables 4.2.6.8 and 6.1.1.4'
S S 0.1246 0.1234 'International Tables Vol C Tables 4.2.6.8 and 6.1.1.4'

loop_
_geom_angle_atom_site_label_1
_geom_angle_atom_site_label_2
_geom_angle_atom_site_label_3
_geom_angle
_geom_angle_publ_flag
N1 C1 C2 110.68(18) ?
N1 C1 H1 124.7 ?
C2 C1 H1 124.7 ?
C1 C2 C3 105.87(18) ?
C1 C2 C9 129.03(18) ?
C3 C2 C9 125.02(17) ?
C4 C3 C8 118.72(18) ?
C4 C3 C2 134.48(18) ?
C8 C3 C2 106.78(17) ?
C5 C4 C3 119.70(18) ?
C5 C4 H4 120.2 ?
C3 C4 H4 120.2 ?
C4 C5 C6 119.97(18) ?
C4 C5 C13 121.15(18) ?
C6 C5 C13 118.88(18) ?
C7 C6 C5 121.8(2) ?
C7 C6 H6 119.1 ?
C5 C6 H6 119.1 ?
C6 C7 C8 118.0(2) ?
C6 C7 H7 121.0 ?
C8 C7 H7 121.0 ?
N1 C8 C7 130.5(2) ?
N1 C8 C3 107.71(18) ?
C7 C8 C3 121.78(18) ?
C2 C9 C10 113.23(17) ?
C2 C9 H9A 108.9 ?
C10 C9 H9A 108.9 ?
C2 C9 H9B 108.9 ?
C10 C9 H9B 108.9 ?
H9A C9 H9B 107.7 ?
N2 C10 C9 112.71(16) ?
N2 C10 H10A 109.1 ?
C9 C10 H10A 109.1 ?
N2 C10 H10B 109.1 ?
C9 C10 H10B 109.1 ?
H10A C10 H10B 107.8 ?
N2 C11 H11A 109.5 ?
N2 C11 H11B 109.5 ?
H11A C11 H11B 109.5 ?
N2 C11 H11C 109.5 ?
H11A C11 H11C 109.5 ?
H11B C11 H11C 109.5 ?
N2 C12 H12A 109.5 ?
N2 C12 H12B 109.5 ?
H12A C12 H12B 109.5 ?
N2 C12 H12C 109.5 ?
H12A C12 H12C 109.5 ?
H12B C12 H12C 109.5 ?
C5 C13 S1 112.92(14) ?
C5 C13 H13A 109.0 ?
S1 C13 H13A 109.0 ?
C5 C13 H13B 109.0 ?
S1 C13 H13B 109.0 ?
H13A C13 H13B 107.8 ?
N3 C14 C15 104.6(2) ?
N3 C14 H14A 110.8 ?
C15 C14 H14A 110.8 ?
N3 C14 H14B 110.8 ?
C15 C14 H14B 110.8 ?
H14A C14 H14B 108.9 ?
C16 C15 C14 110.1(3) ?
C16 C15 H15A 109.6 ?
C14 C15 H15A 109.6 ?
C16 C15 H15B 109.6 ?
C14 C15 H15B 109.6 ?
H15A C15 H15B 108.2 ?
C15 C16 C17 108.8(2) ?
C15 C16 H16A 109.9 ?
C17 C16 H16A 109.9 ?
C15 C16 H16B 109.9 ?
C17 C16 H16B 109.9 ?
H16A C16 H16B 108.3 ?
N3 C17 C16 104.8(2) ?
N3 C17 H17A 110.8 ?
C16 C17 H17A 110.8 ?
N3 C17 H17B 110.8 ?
C16 C17 H17B 110.8 ?
H17A C17 H17B 108.9 ?
C8 N1 C1 108.96(18) y
C8 N1 H1N 126.7(18) ?
C1 N1 H1N 124.2(18) ?
C12 N2 C11 110.40(17) y
C12 N2 C10 114.21(17) y
C11 N2 C10 111.52(17) y
C12 N2 H2N 107.3(14) ?
C11 N2 H2N 107.0(15) ?
C10 N2 H2N 105.9(15) ?
C14 N3 C17 111.4(2) y
C14 N3 S1 121.76(16) ?
C17 N3 S1 121.28(16) ?
O2 S1 O1 119.06(12) ?
O2 S1 N3 107.34(10) ?
O1 S1 N3 107.64(10) ?
O2 S1 C13 108.35(11) ?
O1 S1 C13 107.29(11) ?
N3 S1 C13 106.52(10) y
O3 C18 O4 123.9(2) ?
O3 C18 C19 123.4(2) ?
O4 C18 C19 112.7(2) ?
C20 C19 C18 110.68(19) ?
C20 C19 H19A 109.5 ?
C18 C19 H19A 109.5 ?
C20 C19 H19B 109.5 ?
C18 C19 H19B 109.5 ?
H19A C19 H19B 108.1 ?
O5 C20 C19 110.07(16) ?
O5 C20 C21 109.95(16) ?
C19 C20 C21 111.50(17) ?
O5 C20 H20 108.4 ?
C19 C20 H20 108.4 ?
C21 C20 H20 108.4 ?
O7 C21 O6 126.49(18) ?
O7 C21 C20 118.75(17) ?
O6 C21 C20 114.75(17) ?
C18 O4 H4O 113(3) ?
C20 O5 H5O 107(2) ?

loop_
_geom_bond_atom_site_label_1
_geom_bond_atom_site_label_2
_geom_bond_distance
_geom_bond_publ_flag
C1 N1 1.367(3) ?
C1 C2 1.367(3) y
C1 H1 0.9300 ?
C2 C3 1.440(3) ?
C2 C9 1.499(3) y
C3 C4 1.402(3) ?
C3 C8 1.417(3) ?
C4 C5 1.383(3) ?
C4 H4 0.9300 ?
C5 C6 1.411(3) ?
C5 C13 1.509(3) y
C6 C7 1.370(3) ?
C6 H6 0.9300 ?
C7 C8 1.393(3) ?
C7 H7 0.9300 ?
C8 N1 1.364(3) y
C9 C10 1.516(3) ?
C9 H9A 0.9700 ?
C9 H9B 0.9700 ?
C10 N2 1.499(3) y
C10 H10A 0.9700 ?
C10 H10B 0.9700 ?
C11 N2 1.489(2) ?
C11 H11A 0.9600 ?
C11 H11B 0.9600 ?
C11 H11C 0.9600 ?
C12 N2 1.483(3) ?
C12 H12A 0.9600 ?
C12 H12B 0.9600 ?
C12 H12C 0.9600 ?
C13 S1 1.791(2) y
C13 H13A 0.9700 ?
C13 H13B 0.9700 ?
C14 N3 1.459(3) ?
C14 C15 1.459(4) ?
C14 H14A 0.9700 ?
C14 H14B 0.9700 ?
C15 C16 1.437(4) ?
C15 H15A 0.9700 ?
C15 H15B 0.9700 ?
C16 C17 1.468(4) ?
C16 H16A 0.9700 ?
C16 H16B 0.9700 ?
C17 N3 1.464(3) ?
C17 H17A 0.9700 ?
C17 H17B 0.9700 ?
N1 H1N 0.81(2) ?
N2 H2N 0.86(2) ?
N3 S1 1.6064(18) y
O1 S1 1.4331(17) ?
O2 S1 1.4272(17) ?
C18 O3 1.198(3) ?
C18 O4 1.290(3) ?
C18 C19 1.522(3) ?
C19 C20 1.505(3) y
C19 H19A 0.9700 ?
C19 H19B 0.9700 ?
C20 O5 1.424(2) ?
C20 C21 1.531(3) ?
C20 H20 0.9800 ?
C21 O7 1.227(2) ?
C21 O6 1.257(2) ?
O4 H4O 0.833(10) ?
O5 H5O 0.80(3) ?

loop_
_geom_hbond_atom_site_label_D
_geom_hbond_atom_site_label_H
_geom_hbond_atom_site_label_A
_geom_hbond_site_symmetry_A
_geom_hbond_distance_DH
_geom_hbond_distance_HA
_geom_hbond_distance_DA
_geom_hbond_angle_DHA
N1 H1N O3 1_455 0.81(2) 2.39(3) 3.034(3) 138(2)
N1 H1N O6 . 0.81(2) 2.47(2) 3.087(2) 135(2)
N2 H2N O5 1_565 0.86(2) 1.88(2) 2.731(2) 173(2)
O4 H4O O6 1_655 0.830(10) 1.670(10) 2.503(2) 178(4)
O5 H5O O7 . 0.80(3) 2.11(3) 2.623(2) 122(3)
O5 H5O O7 2_657 0.80(3) 2.19(3) 2.811(2) 135(3)
C11 H11C O4 2_767 0.96 2.38 3.276(3) 156
C14 H14A O1 2_576 0.97 2.55 3.301(3) 134
C11 H11B Cg1 1_655 0.96 2.87 3.819(3) 172
C12 H12A Cg2 1_655 0.96 2.83 3.767(3) 164
C13 H13A Cg2 2_566 0.97 2.91 3.5770(10) 127

loop_
_geom_torsion_atom_site_label_1
_geom_torsion_atom_site_label_2
_geom_torsion_atom_site_label_3
_geom_torsion_atom_site_label_4
_geom_torsion
_geom_torsion_publ_flag
N1 C1 C2 C3 0.2(2) ?
N1 C1 C2 C9 177.0(2) ?
C1 C2 C3 C4 178.6(2) ?
C9 C2 C3 C4 1.6(4) ?
C1 C2 C3 C8 0.0(2) ?
C9 C2 C3 C8 -176.91(19) ?
C8 C3 C4 C5 0.8(3) ?
C2 C3 C4 C5 -177.6(2) ?
C3 C4 C5 C6 -1.3(3) ?
C3 C4 C5 C13 179.18(18) ?
C4 C5 C6 C7 0.8(3) ?
C13 C5 C6 C7 -179.7(2) ?
C5 C6 C7 C8 0.4(3) ?
C6 C7 C8 N1 178.3(2) ?
C6 C7 C8 C3 -0.9(3) ?
C4 C3 C8 N1 -179.05(17) ?
C2 C3 C8 N1 -0.2(2) ?
C4 C3 C8 C7 0.3(3) ?
C2 C3 C8 C7 179.17(19) ?
C1 C2 C9 C10 22.9(3) ?
C3 C2 C9 C10 -160.94(19) ?
C2 C9 C10 N2 -165.28(17) ?
C4 C5 C13 S1 -100.7(2) ?
C6 C5 C13 S1 79.8(2) ?
N3 C14 C15 C16 2.5(5) ?
C14 C15 C16 C17 -5.4(5) ?
C15 C16 C17 N3 5.9(4) ?
C7 C8 N1 C1 -179.0(2) ?
C3 C8 N1 C1 0.4(2) ?
C2 C1 N1 C8 -0.4(3) ?
C9 C10 N2 C12 -57.1(2) ?
C9 C10 N2 C11 176.86(18) ?
C15 C14 N3 C17 1.4(4) ?
C15 C14 N3 S1 155.3(3) ?
C16 C17 N3 C14 -4.5(4) ?
C16 C17 N3 S1 -158.6(2) ?
C14 N3 S1 O2 169.3(2) ?
C17 N3 S1 O2 -39.3(3) ?
C14 N3 S1 O1 40.0(2) ?
C17 N3 S1 O1 -168.5(2) ?
C14 N3 S1 C13 -74.8(2) ?
C17 N3 S1 C13 76.6(2) ?
C5 C13 S1 O2 -59.60(18) ?
C5 C13 S1 O1 70.15(18) ?
C5 C13 S1 N3 -174.81(15) ?
O3 C18 C19 C20 71.6(3) ?
O4 C18 C19 C20 -109.1(2) ?
C18 C19 C20 O5 60.5(2) ?
C18 C19 C20 C21 -177.14(17) y
O5 C20 C21 O7 5.1(3) ?
C19 C20 C21 O7 -117.3(2) ?
O5 C20 C21 O6 -174.6(2) ?
C19 C20 C21 O6 63.0(3) ?

loop_
_cod_related_entry_id
_cod_related_entry_database
_cod_related_entry_code
1 ChemSpider 110199
